data_7110043
loop_
_publ_author_name
'Qian Shao'
'Jiean Chen'
'Meihua Tu'
'David W. Piotrowski'
'Yong Huang'

_publ_section_title
;
 Enantioselective synthesis of 1,2,4-triazolines catalyzed by a cinchona
 alkaloid-derived organocatalyst
;
_journal_name_full Chem.Commun.
_journal_page_first 11098
_journal_paper_doi 10.1039/c3cc46757k
_journal_volume 49
_journal_year 2013
_chemical_absolute_configuration ad
_chemical_formula_moiety 'C36 H42 N6 O4, C7 H7 O3 S, H2 O'
_chemical_formula_sum 'C43 H51 N6 O8 S'
_chemical_formula_weight 811.95
_chemical_name_systematic
;
 ?
;
_space_group_crystal_system orthorhombic
_space_group_IT_number 18
_space_group_name_Hall 'P 2 2ab'
_space_group_name_H-M_alt 'P 21 21 2'
_symmetry_space_group_name_Hall 'P 2 2ab'
_symmetry_space_group_name_H-M 'P 21 21 2'
_atom_sites_solution_hydrogens mixed
_audit_creation_method SHELXL-2013
_cell_angle_alpha 90
_cell_angle_beta 90
_cell_angle_gamma 90
_cell_formula_units_Z 4
_cell_length_a 17.8231(3)
_cell_length_b 25.0117(17)
_cell_length_c 9.92390(10)
_cell_measurement_reflns_used 25623
_cell_measurement_temperature 295(2)
_cell_measurement_theta_max 68.10
_cell_measurement_theta_min 6.70
_cell_volume 4423.9(3)
_computing_cell_refinement 'CrystalClear-SM Auto 2.0 r4'
_computing_data_collection 'CrystalClear-SM 2.0 r4 (Rigaku, 2009)'
_computing_data_reduction 'CrystalClear-SM Auto 2.0 r4'
_computing_molecular_graphics 'CrystalStructure 4.0'
_computing_publication_material 'CrystalStructure 4.0 (Rigaku, 2009)'
_computing_structure_refinement 'SHELXL-2013 (Sheldrick, 2013)'
_computing_structure_solution 'SHELXS97 (Sheldrick, 1997)'
_diffrn_ambient_temperature 295(2)
_diffrn_measured_fraction_theta_full 0.991
_diffrn_measured_fraction_theta_max 0.989
_diffrn_measurement_device_type 'Rigaku Saturn944+ CCD'
_diffrn_measurement_method \w
_diffrn_radiation_type CuK\a
_diffrn_radiation_wavelength 1.54187
_diffrn_reflns_av_R_equivalents 0.0385
_diffrn_reflns_av_unetI/netI 0.0372
_diffrn_reflns_Laue_measured_fraction_full 0.991
_diffrn_reflns_Laue_measured_fraction_max 0.989
_diffrn_reflns_limit_h_max 19
_diffrn_reflns_limit_h_min -21
_diffrn_reflns_limit_k_max 29
_diffrn_reflns_limit_k_min -27
_diffrn_reflns_limit_l_max 11
_diffrn_reflns_limit_l_min -11
_diffrn_reflns_number 28638
_diffrn_reflns_point_group_measured_fraction_full 0.983
_diffrn_reflns_point_group_measured_fraction_max 0.979
_diffrn_reflns_theta_full 67.687
_diffrn_reflns_theta_max 68.245
_diffrn_reflns_theta_min 6.677
_exptl_absorpt_coefficient_mu 1.116
_exptl_absorpt_correction_T_max 0.978
_exptl_absorpt_correction_T_min 0.726
_exptl_absorpt_correction_type multi-scan
_exptl_absorpt_process_details 'Jacobson, R. (1998) Private communication'
_exptl_crystal_colour colorless
_exptl_crystal_density_diffrn 1.219
_exptl_crystal_description platelet
_exptl_crystal_F_000 1724
_exptl_crystal_size_max 0.260
_exptl_crystal_size_mid 0.210
_exptl_crystal_size_min 0.020
_refine_diff_density_max 1.858
_refine_diff_density_min -0.335
_refine_diff_density_rms 0.101
_refine_ls_abs_structure_details
;
 Flack x determined using 2527 quotients [(I+)-(I-)]/[(I+)+(I-)]
 (Parsons and Flack (2004), Acta Cryst. A60, s61).
;
_refine_ls_abs_structure_Flack 0.031(7)
_refine_ls_extinction_method none
_refine_ls_goodness_of_fit_ref 1.540
_refine_ls_hydrogen_treatment mixed
_refine_ls_matrix_type full
_refine_ls_number_parameters 530
_refine_ls_number_reflns 7924
_refine_ls_number_restraints 2
_refine_ls_restrained_S_all 1.539
_refine_ls_R_factor_all 0.0888
_refine_ls_R_factor_gt 0.0793
_refine_ls_shift/su_max 0.001
_refine_ls_shift/su_mean 0.000
_refine_ls_structure_factor_coef Fsqd
_refine_ls_weighting_details
;
 w=1/[\s^2^(Fo^2^)+(0.0908P)^2^+0.7860P]
 where P=(Fo^2^+2Fc^2^)/3
;
_refine_ls_weighting_scheme calc
_refine_ls_wR_factor_gt 0.2062
_refine_ls_wR_factor_ref 0.2168
_reflns_Friedel_coverage 0.770
_reflns_Friedel_fraction_full 0.972
_reflns_Friedel_fraction_max 0.967
_reflns_number_gt 6630
_reflns_number_total 7924
_reflns_threshold_expression 'I > 2\s(I)'
_cod_data_source_file c3cc46757k.txt
_cod_data_source_block shelx
_cod_database_code 7110043
_shelx_space_group_comment
;
The symmetry employed for this shelxl refinement is uniquely defined
by the following loop, which should always be used as a source of
symmetry information in preference to the above space-group names.
They are only intended as comments.
;
_shelx_estimated_absorpt_t_min 0.760
_shelx_estimated_absorpt_t_max 0.978
_shelxl_version_number 2013-2

loop_
_space_group_symop_operation_xyz
'x, y, z'
'x+1/2, -y+1/2, -z'
'-x+1/2, y+1/2, -z'
'-x, -y, z'

loop_
_atom_site_label
_atom_site_type_symbol
_atom_site_fract_x
_atom_site_fract_y
_atom_site_fract_z
_atom_site_U_iso_or_equiv
_atom_site_adp_type
_atom_site_occupancy
_atom_site_site_symmetry_order
_atom_site_calc_flag
_atom_site_refinement_flags_posn
_atom_site_refinement_flags_adp
C1 C 0.3825(3) 0.8321(3) 0.3501(7) 0.0609(16) Uani 1 1 d . .
H1 H 0.3655 0.8432 0.2660 0.073 Uiso 1 1 calc R U
C2 C 0.3313(4) 0.8216(3) 0.4516(8) 0.076(2) Uani 1 1 d . .
H2 H 0.2802 0.8262 0.4364 0.091 Uiso 1 1 calc R U
C3 C 0.3567(4) 0.8042(3) 0.5762(9) 0.080(2) Uani 1 1 d . .
H3 H 0.3225 0.7957 0.6435 0.096 Uiso 1 1 calc R U
C4 C 0.4324(4) 0.7993(3) 0.6006(8) 0.0677(17) Uani 1 1 d . .
H4 H 0.4493 0.7887 0.6851 0.081 Uiso 1 1 calc R U
C5 C 0.4834(4) 0.8102(3) 0.4988(7) 0.0595(15) Uani 1 1 d . .
H5 H 0.5345 0.8066 0.5151 0.071 Uiso 1 1 calc R U
C6 C 0.4586(3) 0.8265(2) 0.3723(6) 0.0537(14) Uani 1 1 d . .
C7 C 0.5111(3) 0.8330(2) 0.2585(6) 0.0495(13) Uani 1 1 d . .
C8 C 0.5590(3) 0.8325(2) 0.0530(6) 0.0528(14) Uani 1 1 d . .
C9 C 0.5825(3) 0.7820(2) -0.0229(5) 0.0460(12) Uani 1 1 d . .
C10 C 0.6685(3) 0.7947(2) 0.1462(5) 0.0401(11) Uani 1 1 d . .
C11 C 0.6974(3) 0.7240(2) -0.0328(5) 0.0414(11) Uani 1 1 d . .
H11 H 0.6691 0.7099 -0.1096 0.050 Uiso 1 1 calc R U
C12 C 0.7686(3) 0.7495(2) -0.0883(5) 0.0435(12) Uani 1 1 d . .
C13 C 0.8325(3) 0.7523(3) -0.0126(6) 0.0496(13) Uani 1 1 d . .
H13 H 0.8335 0.7374 0.0733 0.060 Uiso 1 1 calc R U
C14 C 0.8970(3) 0.7777(3) -0.0649(6) 0.0566(15) Uani 1 1 d . .
H14 H 0.9399 0.7787 -0.0115 0.068 Uiso 1 1 calc R U
C15 C 0.8364(3) 0.7987(2) -0.2612(6) 0.0506(13) Uani 1 1 d . .
C16 C 0.8399(4) 0.8231(3) -0.3907(6) 0.0616(16) Uani 1 1 d . .
H16 H 0.8838 0.8400 -0.4183 0.074 Uiso 1 1 calc R U
C17 C 0.7796(4) 0.8218(3) -0.4738(7) 0.0694(18) Uani 1 1 d . .
H17 H 0.7822 0.8382 -0.5578 0.083 Uiso 1 1 calc R U
C18 C 0.7133(4) 0.7960(3) -0.4345(6) 0.0631(17) Uani 1 1 d . .
H18 H 0.6725 0.7951 -0.4931 0.076 Uiso 1 1 calc R U
C19 C 0.7079(3) 0.7718(3) -0.3095(6) 0.0517(13) Uani 1 1 d . .
H19 H 0.6640 0.7544 -0.2849 0.062 Uiso 1 1 calc R U
C20 C 0.7690(3) 0.7736(2) -0.2192(5) 0.0458(12) Uani 1 1 d . .
C21 C 0.7144(3) 0.6767(2) 0.0619(6) 0.0473(12) Uani 1 1 d . .
H21 H 0.7457 0.6899 0.1360 0.057 Uiso 1 1 calc R U
C22 C 0.7576(4) 0.6319(3) -0.0102(7) 0.0599(15) Uani 1 1 d . .
H22A H 0.7520 0.6356 -0.1069 0.072 Uiso 1 1 calc R U
H22B H 0.8106 0.6343 0.0115 0.072 Uiso 1 1 calc R U
C23 C 0.7265(4) 0.5782(3) 0.0356(7) 0.0676(18) Uani 1 1 d . .
H23 H 0.7583 0.5494 0.0007 0.081 Uiso 1 1 calc R U
C24 C 0.6476(5) 0.5730(3) -0.0232(8) 0.075(2) Uani 1 1 d . .
H24A H 0.6242 0.5404 0.0093 0.090 Uiso 1 1 calc R U
H24B H 0.6502 0.5712 -0.1207 0.090 Uiso 1 1 calc R U
C25 C 0.6012(4) 0.6215(3) 0.0199(7) 0.0637(17) Uani 1 1 d . .
H25A H 0.5902 0.6436 -0.0579 0.076 Uiso 1 1 calc R U
H25B H 0.5541 0.6098 0.0589 0.076 Uiso 1 1 calc R U
C26 C 0.6674(5) 0.6169(3) 0.2364(6) 0.0659(17) Uani 1 1 d . .
H26A H 0.6231 0.6003 0.2745 0.079 Uiso 1 1 calc R U
H26B H 0.6912 0.6380 0.3064 0.079 Uiso 1 1 calc R U
C27 C 0.7213(5) 0.5738(3) 0.1886(8) 0.0732(19) Uani 1 1 d . .
H27 H 0.6983 0.5392 0.2091 0.088 Uiso 1 1 calc R U
C28 C 0.7956(7) 0.5758(4) 0.2617(10) 0.108(3) Uani 1 1 d . .
H28A H 0.8219 0.6079 0.2341 0.130 Uiso 1 1 calc R U
H28B H 0.7857 0.5789 0.3575 0.130 Uiso 1 1 calc R U
C29 C 0.8458(11) 0.5295(8) 0.2399(18) 0.187(7) Uani 1 1 d . .
H29A H 0.8913 0.5346 0.2900 0.281 Uiso 1 1 calc R U
H29B H 0.8573 0.5265 0.1457 0.281 Uiso 1 1 calc R U
H29C H 0.8213 0.4975 0.2699 0.281 Uiso 1 1 calc R U
C30 C 0.5478(5) 0.8796(3) -0.0449(8) 0.077(2) Uani 1 1 d . .
H30 H 0.5049 0.8700 -0.1019 0.092 Uiso 1 1 calc R U
C31 C 0.5261(8) 0.9292(4) 0.0268(13) 0.125(4) Uani 1 1 d . .
H31A H 0.5182 0.9574 -0.0374 0.151 Uiso 1 1 calc R U
H31B H 0.5653 0.9393 0.0880 0.151 Uiso 1 1 calc R U
H31C H 0.4806 0.9231 0.0764 0.151 Uiso 1 1 calc R U
C32 C 0.6129(6) 0.8871(4) -0.1381(11) 0.110(3) Uani 1 1 d . .
H32A H 0.6025 0.9160 -0.1990 0.132 Uiso 1 1 calc R U
H32B H 0.6209 0.8549 -0.1886 0.132 Uiso 1 1 calc R U
H32C H 0.6570 0.8953 -0.0867 0.132 Uiso 1 1 calc R U
C33 C 0.6040(4) 0.8967(3) 0.3490(7) 0.0620(16) Uani 1 1 d . .
C34 C 0.6879(5) 0.9684(3) 0.3791(10) 0.085(2) Uani 1 1 d . .
H34 H 0.6689 0.9689 0.4718 0.102 Uiso 1 1 calc R U
C35 C 0.6532(15) 1.0130(5) 0.299(2) 0.230(11) Uani 1 1 d . .
H35A H 0.5996 1.0097 0.3013 0.345 Uiso 1 1 calc R U
H35B H 0.6704 1.0113 0.2078 0.345 Uiso 1 1 calc R U
H35C H 0.6675 1.0467 0.3379 0.345 Uiso 1 1 calc R U
C36 C 0.7706(8) 0.9713(6) 0.379(3) 0.228(13) Uani 1 1 d . .
H36A H 0.7906 0.9419 0.4300 0.341 Uiso 1 1 calc R U
H36B H 0.7863 1.0043 0.4193 0.341 Uiso 1 1 calc R U
H36C H 0.7887 0.9694 0.2882 0.341 Uiso 1 1 calc R U
C37 C 1.0150(4) 0.8788(2) 0.3159(6) 0.0549(14) Uani 1 1 d . .
C38 C 0.9593(4) 0.8396(3) 0.3045(7) 0.0681(18) Uani 1 1 d . .
H38 H 0.9645 0.8074 0.3504 0.082 Uiso 1 1 calc R U
C39 C 0.8971(5) 0.8482(3) 0.2260(8) 0.075(2) Uani 1 1 d . .
H39 H 0.8597 0.8223 0.2226 0.090 Uiso 1 1 calc R U
C40 C 0.8887(4) 0.8951(3) 0.1510(7) 0.0637(16) Uani 1 1 d . .
C41 C 0.9436(4) 0.9342(3) 0.1655(8) 0.0691(18) Uani 1 1 d . .
H41 H 0.9389 0.9659 0.1175 0.083 Uiso 1 1 calc R U
C42 C 1.0045(4) 0.9275(2) 0.2484(8) 0.0623(16) Uani 1 1 d . .
H42 H 1.0387 0.9552 0.2599 0.075 Uiso 1 1 calc R U
C43 C 0.8231(5) 0.9023(4) 0.0596(12) 0.103(3) Uani 1 1 d . .
H43A H 0.8317 0.9325 0.0019 0.154 Uiso 1 1 calc R U
H43B H 0.7787 0.9082 0.1123 0.154 Uiso 1 1 calc R U
H43C H 0.8167 0.8707 0.0058 0.154 Uiso 1 1 calc R U
N1 N 0.5872(3) 0.84820(18) 0.2791(5) 0.0493(11) Uani 1 1 d . .
N2 N 0.4935(3) 0.8232(2) 0.1369(5) 0.0523(12) Uani 1 1 d . .
N3 N 0.6224(2) 0.83993(19) 0.1501(5) 0.0469(10) Uani 1 1 d . .
N4 N 0.6508(2) 0.76633(17) 0.0305(4) 0.0408(9) Uani 1 1 d . .
N5 N 0.9000(3) 0.7998(2) -0.1837(5) 0.0572(12) Uani 1 1 d . .
N6 N 0.6448(3) 0.6530(2) 0.1214(5) 0.0522(12) Uani 1 1 d . .
O1 O 0.7173(2) 0.78345(17) 0.2261(4) 0.0535(10) Uani 1 1 d . .
O2 O 0.5501(2) 0.76170(19) -0.1157(4) 0.0580(11) Uani 1 1 d . .
O3 O 1.1544(3) 0.8556(2) 0.2985(5) 0.0815(16) Uani 1 1 d . .
O4 O 1.1166(4) 0.9147(2) 0.4771(5) 0.0863(16) Uani 1 1 d . .
O5 O 1.0870(4) 0.8205(2) 0.4866(5) 0.0855(16) Uani 1 1 d . .
O6 O 0.6678(3) 0.91774(19) 0.3132(5) 0.0716(13) Uani 1 1 d . .
O7 O 0.5629(4) 0.9138(2) 0.4336(8) 0.106(2) Uani 1 1 d . .
O1W O 0.5512(2) 0.7131(2) 0.2659(4) 0.0606(11) Uani 1 1 d D .
H1O H 0.5063(19) 0.705(3) 0.265(8) 0.073 Uiso 1 1 d D U
H2O H 0.592(3) 0.721(3) 0.226(7) 0.073 Uiso 1 1 d D U
S1 S 1.09969(10) 0.86687(7) 0.40223(14) 0.0602(4) Uani 1 1 d . .

loop_
_atom_site_aniso_label
_atom_site_aniso_U_11
_atom_site_aniso_U_22
_atom_site_aniso_U_33
_atom_site_aniso_U_23
_atom_site_aniso_U_13
_atom_site_aniso_U_12
C1 0.048(3) 0.069(4) 0.065(4) -0.014(3) -0.003(3) 0.012(3)
C2 0.047(3) 0.092(5) 0.088(5) -0.023(4) 0.009(4) -0.001(3)
C3 0.074(5) 0.086(5) 0.079(5) -0.019(4) 0.029(4) 0.002(4)
C4 0.073(4) 0.070(4) 0.060(4) -0.009(3) 0.011(3) 0.010(3)
C5 0.055(3) 0.064(4) 0.060(4) -0.003(3) 0.001(3) 0.009(3)
C6 0.046(3) 0.055(3) 0.060(4) -0.013(3) 0.007(3) 0.002(2)
C7 0.046(3) 0.048(3) 0.055(3) -0.005(3) -0.001(3) 0.009(2)
C8 0.050(3) 0.055(3) 0.053(3) 0.007(3) -0.003(3) 0.010(3)
C9 0.042(3) 0.057(3) 0.039(3) 0.004(2) -0.002(2) -0.005(2)
C10 0.038(2) 0.045(3) 0.037(2) 0.002(2) -0.004(2) -0.003(2)
C11 0.040(2) 0.048(3) 0.036(2) -0.002(2) 0.001(2) 0.000(2)
C12 0.041(3) 0.053(3) 0.037(3) 0.000(2) 0.002(2) 0.002(2)
C13 0.042(3) 0.064(3) 0.042(3) 0.000(3) -0.002(2) 0.001(3)
C14 0.039(3) 0.076(4) 0.055(3) -0.003(3) -0.004(2) -0.004(3)
C15 0.049(3) 0.060(3) 0.043(3) -0.001(3) 0.005(2) -0.005(3)
C16 0.063(3) 0.068(4) 0.054(3) 0.007(3) 0.011(3) -0.014(3)
C17 0.079(4) 0.083(5) 0.046(3) 0.010(3) 0.002(3) -0.016(4)
C18 0.057(3) 0.087(5) 0.045(3) 0.013(3) -0.004(3) -0.002(3)
C19 0.047(3) 0.068(4) 0.040(3) 0.005(3) -0.001(2) -0.006(3)
C20 0.043(3) 0.052(3) 0.042(3) 0.003(2) 0.005(2) -0.001(2)
C21 0.052(3) 0.048(3) 0.041(3) 0.003(2) 0.003(2) -0.001(2)
C22 0.068(4) 0.059(4) 0.053(3) -0.004(3) 0.005(3) 0.007(3)
C23 0.090(5) 0.049(4) 0.064(4) -0.007(3) -0.002(4) 0.013(3)
C24 0.103(6) 0.063(4) 0.059(4) -0.011(3) -0.001(4) -0.011(4)
C25 0.077(4) 0.058(4) 0.055(3) 0.000(3) 0.006(3) -0.021(3)
C26 0.100(5) 0.055(4) 0.043(3) 0.010(3) 0.005(3) -0.006(3)
C27 0.110(6) 0.046(4) 0.064(4) 0.007(3) -0.005(4) -0.001(4)
C28 0.155(9) 0.094(7) 0.075(5) 0.001(5) -0.028(6) 0.052(6)
C29 0.198(15) 0.204(16) 0.159(13) 0.021(12) -0.001(12) 0.118(13)
C30 0.086(5) 0.069(5) 0.076(5) 0.023(4) -0.005(4) 0.018(4)
C31 0.177(11) 0.077(6) 0.123(8) 0.021(6) 0.013(8) 0.049(7)
C32 0.132(8) 0.089(6) 0.108(7) 0.046(6) 0.031(6) 0.018(6)
C33 0.064(4) 0.054(4) 0.068(4) -0.008(3) 0.007(3) -0.006(3)
C34 0.101(6) 0.056(4) 0.097(6) -0.023(4) 0.004(5) -0.022(4)
C35 0.39(3) 0.067(7) 0.236(19) 0.015(10) -0.10(2) -0.050(12)
C36 0.112(9) 0.140(12) 0.43(4) -0.153(18) 0.010(14) -0.037(8)
C37 0.072(4) 0.048(3) 0.044(3) -0.001(2) 0.011(3) -0.004(3)
C38 0.091(5) 0.057(4) 0.056(4) 0.008(3) 0.007(4) -0.016(3)
C39 0.082(5) 0.070(5) 0.072(5) -0.009(4) 0.013(4) -0.021(4)
C40 0.056(3) 0.065(4) 0.070(4) -0.013(3) 0.006(3) -0.003(3)
C41 0.061(4) 0.055(4) 0.091(5) 0.001(4) -0.009(4) 0.007(3)
C42 0.066(4) 0.040(3) 0.080(4) 0.003(3) -0.003(3) -0.003(3)
C43 0.083(5) 0.099(6) 0.126(8) -0.031(6) -0.033(5) 0.011(5)
N1 0.049(2) 0.050(3) 0.049(3) -0.008(2) 0.001(2) -0.005(2)
N2 0.041(2) 0.060(3) 0.057(3) -0.001(2) -0.001(2) 0.010(2)
N3 0.045(2) 0.048(3) 0.048(3) -0.004(2) -0.002(2) 0.0004(19)
N4 0.037(2) 0.049(2) 0.037(2) 0.0025(18) 0.0001(17) 0.0043(18)
N5 0.044(2) 0.074(3) 0.053(3) -0.002(3) 0.005(2) -0.008(2)
N6 0.065(3) 0.056(3) 0.036(2) 0.006(2) 0.004(2) -0.002(2)
O1 0.049(2) 0.064(3) 0.048(2) -0.0066(19) -0.0033(18) 0.0008(18)
O2 0.0448(19) 0.081(3) 0.048(2) -0.005(2) -0.0081(18) 0.0001(19)
O3 0.075(3) 0.117(4) 0.053(3) 0.010(3) 0.005(2) 0.034(3)
O4 0.113(4) 0.079(3) 0.066(3) -0.010(3) -0.023(3) 0.003(3)
O5 0.122(4) 0.078(3) 0.057(3) 0.028(2) 0.006(3) 0.008(3)
O6 0.077(3) 0.059(3) 0.079(3) -0.020(2) 0.009(3) -0.014(2)
O7 0.103(4) 0.083(4) 0.133(5) -0.056(4) 0.051(4) -0.024(3)
O1W 0.041(2) 0.089(3) 0.051(2) 0.014(2) 0.0024(18) 0.006(2)
S1 0.0804(10) 0.0606(9) 0.0396(7) 0.0053(7) 0.0016(7) 0.0068(8)

loop_
_atom_type_symbol
_atom_type_description
_atom_type_scat_dispersion_real
_atom_type_scat_dispersion_imag
_atom_type_scat_source
C C 0.0181 0.0091 'International Tables Vol C Tables 4.2.6.8 and 6.1.1.4'
H H 0.0000 0.0000 'International Tables Vol C Tables 4.2.6.8 and 6.1.1.4'
N N 0.0311 0.0180 'International Tables Vol C Tables 4.2.6.8 and 6.1.1.4'
O O 0.0492 0.0322 'International Tables Vol C Tables 4.2.6.8 and 6.1.1.4'
S S 0.3331 0.5567 'International Tables Vol C Tables 4.2.6.8 and 6.1.1.4'

loop_
_geom_angle_atom_site_label_1
_geom_angle_atom_site_label_2
_geom_angle_atom_site_label_3
_geom_angle
C6 C1 C2 120.8(7)
C6 C1 H1 119.6
C2 C1 H1 119.6
C3 C2 C1 119.5(6)
C3 C2 H2 120.2
C1 C2 H2 120.2
C2 C3 C4 120.4(7)
C2 C3 H3 119.8
C4 C3 H3 119.8
C5 C4 C3 119.8(7)
C5 C4 H4 120.1
C3 C4 H4 120.1
C4 C5 C6 120.5(6)
C4 C5 H5 119.7
C6 C5 H5 119.7
C1 C6 C5 119.0(6)
C1 C6 C7 119.2(6)
C5 C6 C7 121.5(5)
N2 C7 N1 115.0(5)
N2 C7 C6 123.4(5)
N1 C7 C6 121.5(5)
N2 C8 N3 104.9(4)
N2 C8 C9 111.7(5)
N3 C8 C9 102.3(4)
N2 C8 C30 112.4(5)
N3 C8 C30 114.2(6)
C9 C8 C30 110.9(5)
O2 C9 N4 126.6(5)
O2 C9 C8 126.6(5)
N4 C9 C8 106.6(4)
O1 C10 N4 126.0(5)
O1 C10 N3 126.3(5)
N4 C10 N3 107.6(4)
N4 C11 C12 108.7(4)
N4 C11 C21 113.5(4)
C12 C11 C21 112.2(4)
N4 C11 H11 107.4
C12 C11 H11 107.4
C21 C11 H11 107.4
C13 C12 C20 118.3(5)
C13 C12 C11 121.1(5)
C20 C12 C11 120.6(4)
C12 C13 C14 119.9(5)
C12 C13 H13 120.0
C14 C13 H13 120.0
N5 C14 C13 123.8(5)
N5 C14 H14 118.1
C13 C14 H14 118.1
N5 C15 C16 117.5(5)
N5 C15 C20 123.0(5)
C16 C15 C20 119.5(5)
C17 C16 C15 120.2(6)
C17 C16 H16 119.9
C15 C16 H16 119.9
C16 C17 C18 120.7(6)
C16 C17 H17 119.6
C18 C17 H17 119.6
C19 C18 C17 120.6(6)
C19 C18 H18 119.7
C17 C18 H18 119.7
C18 C19 C20 120.2(5)
C18 C19 H19 119.9
C20 C19 H19 119.9
C19 C20 C15 118.7(5)
C19 C20 C12 124.0(5)
C15 C20 C12 117.2(5)
N6 C21 C22 108.1(5)
N6 C21 C11 112.4(4)
C22 C21 C11 112.0(5)
N6 C21 H21 108.1
C22 C21 H21 108.1
C11 C21 H21 108.1
C23 C22 C21 108.8(5)
C23 C22 H22A 109.9
C21 C22 H22A 109.9
C23 C22 H22B 109.9
C21 C22 H22B 109.9
H22A C22 H22B 108.3
C27 C23 C24 108.5(7)
C27 C23 C22 112.5(6)
C24 C23 C22 107.3(6)
C27 C23 H23 109.5
C24 C23 H23 109.5
C22 C23 H23 109.5
C23 C24 C25 108.8(6)
C23 C24 H24A 109.9
C25 C24 H24A 109.9
C23 C24 H24B 109.9
C25 C24 H24B 109.9
H24A C24 H24B 108.3
N6 C25 C24 109.0(6)
N6 C25 H25A 109.9
C24 C25 H25A 109.9
N6 C25 H25B 109.9
C24 C25 H25B 109.9
H25A C25 H25B 108.3
N6 C26 C27 110.9(5)
N6 C26 H26A 109.5
C27 C26 H26A 109.5
N6 C26 H26B 109.5
C27 C26 H26B 109.5
H26A C26 H26B 108.0
C26 C27 C23 107.3(6)
C26 C27 C28 112.4(6)
C23 C27 C28 115.0(8)
C26 C27 H27 107.2
C23 C27 H27 107.2
C28 C27 H27 107.2
C29 C28 C27 115.7(11)
C29 C28 H28A 108.3
C27 C28 H28A 108.3
C29 C28 H28B 108.3
C27 C28 H28B 108.3
H28A C28 H28B 107.4
C28 C29 H29A 109.5
C28 C29 H29B 109.5
H29A C29 H29B 109.5
C28 C29 H29C 109.5
H29A C29 H29C 109.5
H29B C29 H29C 109.5
C31 C30 C32 113.3(9)
C31 C30 C8 111.8(7)
C32 C30 C8 112.6(6)
C31 C30 H30 106.2
C32 C30 H30 106.2
C8 C30 H30 106.2
C30 C31 H31A 109.5
C30 C31 H31B 109.5
H31A C31 H31B 109.5
C30 C31 H31C 109.5
H31A C31 H31C 109.5
H31B C31 H31C 109.5
C30 C32 H32A 109.5
C30 C32 H32B 109.5
H32A C32 H32B 109.5
C30 C32 H32C 109.5
H32A C32 H32C 109.5
H32B C32 H32C 109.5
O7 C33 O6 125.7(6)
O7 C33 N1 121.1(6)
O6 C33 N1 113.2(5)
C36 C34 O6 106.5(8)
C36 C34 C35 112.0(15)
O6 C34 C35 107.8(9)
C36 C34 H34 110.1
O6 C34 H34 110.1
C35 C34 H34 110.1
C34 C35 H35A 109.5
C34 C35 H35B 109.5
H35A C35 H35B 109.5
C34 C35 H35C 109.5
H35A C35 H35C 109.5
H35B C35 H35C 109.5
C34 C36 H36A 109.5
C34 C36 H36B 109.5
H36A C36 H36B 109.5
C34 C36 H36C 109.5
H36A C36 H36C 109.5
H36B C36 H36C 109.5
C38 C37 C42 118.4(6)
C38 C37 S1 121.9(5)
C42 C37 S1 119.6(5)
C39 C38 C37 120.5(7)
C39 C38 H38 119.7
C37 C38 H38 119.7
C38 C39 C40 121.4(6)
C38 C39 H39 119.3
C40 C39 H39 119.3
C41 C40 C39 117.3(6)
C41 C40 C43 122.0(7)
C39 C40 C43 120.6(7)
C42 C41 C40 122.2(7)
C42 C41 H41 118.9
C40 C41 H41 118.9
C41 C42 C37 119.9(6)
C41 C42 H42 120.1
C37 C42 H42 120.1
C40 C43 H43A 109.5
C40 C43 H43B 109.5
H43A C43 H43B 109.5
C40 C43 H43C 109.5
H43A C43 H43C 109.5
H43B C43 H43C 109.5
C7 N1 C33 119.8(5)
C7 N1 N3 104.4(4)
C33 N1 N3 117.5(5)
C7 N2 C8 108.4(5)
C10 N3 N1 113.3(4)
C10 N3 C8 109.0(4)
N1 N3 C8 105.1(4)
C10 N4 C9 111.9(4)
C10 N4 C11 126.0(4)
C9 N4 C11 122.2(4)
C14 N5 C15 117.8(5)
C25 N6 C21 111.9(4)
C25 N6 C26 109.4(5)
C21 N6 C26 108.3(5)
C33 O6 C34 116.0(6)
H1O O1W H2O 151(7)
O4 S1 O3 112.8(4)
O4 S1 O5 113.6(3)
O3 S1 O5 111.1(3)
O4 S1 C37 106.8(3)
O3 S1 C37 105.4(3)
O5 S1 C37 106.5(3)

loop_
_geom_bond_atom_site_label_1
_geom_bond_atom_site_label_2
_geom_bond_distance
C1 C6 1.382(8)
C1 C2 1.385(10)
C1 H1 0.9300
C2 C3 1.386(12)
C2 H2 0.9300
C3 C4 1.376(11)
C3 H3 0.9300
C4 C5 1.385(9)
C4 H4 0.9300
C5 C6 1.392(9)
C5 H5 0.9300
C6 C7 1.474(8)
C7 N2 1.271(8)
C7 N1 1.424(7)
C8 N2 1.452(8)
C8 N3 1.496(7)
C8 C9 1.528(9)
C8 C30 1.540(9)
C9 O2 1.200(7)
C9 N4 1.385(7)
C10 O1 1.210(6)
C10 N4 1.386(6)
C10 N3 1.400(7)
C11 N4 1.485(7)
C11 C12 1.524(7)
C11 C21 1.542(8)
C11 H11 0.9800
C12 C13 1.365(7)
C12 C20 1.431(8)
C13 C14 1.414(8)
C13 H13 0.9300
C14 N5 1.303(8)
C14 H14 0.9300
C15 N5 1.370(7)
C15 C16 1.424(8)
C15 C20 1.417(7)
C16 C17 1.356(10)
C16 H16 0.9300
C17 C18 1.402(9)
C17 H17 0.9300
C18 C19 1.384(8)
C18 H18 0.9300
C19 C20 1.411(8)
C19 H19 0.9300
C21 N6 1.496(7)
C21 C22 1.535(8)
C21 H21 0.9800
C22 C23 1.523(10)
C22 H22A 0.9700
C22 H22B 0.9700
C23 C27 1.525(11)
C23 C24 1.528(11)
C23 H23 0.9800
C24 C25 1.529(11)
C24 H24A 0.9700
C24 H24B 0.9700
C25 N6 1.496(8)
C25 H25A 0.9700
C25 H25B 0.9700
C26 N6 1.510(8)
C26 C27 1.520(11)
C26 H26A 0.9700
C26 H26B 0.9700
C27 C28 1.511(13)
C27 H27 0.9800
C28 C29 1.478(16)
C28 H28A 0.9700
C28 H28B 0.9700
C29 H29A 0.9600
C29 H29B 0.9600
C29 H29C 0.9600
C30 C31 1.482(13)
C30 C32 1.496(12)
C30 H30 0.9800
C31 H31A 0.9600
C31 H31B 0.9600
C31 H31C 0.9600
C32 H32A 0.9600
C32 H32B 0.9600
C32 H32C 0.9600
C33 O7 1.193(8)
C33 O6 1.303(8)
C33 N1 1.429(8)
C34 C36 1.476(16)
C34 O6 1.470(8)
C34 C35 1.502(19)
C34 H34 0.9800
C35 H35A 0.9600
C35 H35B 0.9600
C35 H35C 0.9600
C36 H36A 0.9600
C36 H36B 0.9600
C36 H36C 0.9600
C37 C38 1.401(9)
C37 C42 1.403(9)
C37 S1 1.761(7)
C38 C39 1.372(11)
C38 H38 0.9300
C39 C40 1.397(11)
C39 H39 0.9300
C40 C41 1.391(10)
C40 C43 1.490(11)
C41 C42 1.372(10)
C41 H41 0.9300
C42 H42 0.9300
C43 H43A 0.9600
C43 H43B 0.9600
C43 H43C 0.9600
N1 N3 1.441(7)
O3 S1 1.446(5)
O4 S1 1.440(6)
O5 S1 1.449(5)
O1W H1O 0.83(3)
O1W H2O 0.85(3)

loop_
_geom_hbond_atom_site_label_D
_geom_hbond_atom_site_label_H
_geom_hbond_atom_site_label_A
_geom_hbond_distance_DH
_geom_hbond_distance_HA
_geom_hbond_distance_DA
_geom_hbond_angle_DHA
_geom_hbond_site_symmetry_A
C11 H11 O3 0.98 2.50 3.392(7) 150.7 2_465
C14 H14 O2 0.93 2.54 3.409(7) 154.9 2_565
C21 H21 O1 0.98 2.56 3.128(7) 117.3 .
C22 H22A O3 0.97 2.59 3.416(8) 143.6 2_465
C24 H24B O3 0.97 2.54 3.267(10) 131.4 2_465
C25 H25A O3 0.97 2.65 3.348(8) 129.3 2_465
C26 H26A O4 0.97 2.50 3.087(8) 119.2 2_466
O1W H1O N5 0.83(3) 2.06(4) 2.835(6) 155(7) 2_465
O1W H2O N4 0.85(3) 2.47(5) 3.222(6) 147(7) .
O1W H2O N6 0.85(3) 2.21(7) 2.664(7) 113(6) .

loop_
_geom_torsion_atom_site_label_1
_geom_torsion_atom_site_label_2
_geom_torsion_atom_site_label_3
_geom_torsion_atom_site_label_4
_geom_torsion
C6 C1 C2 C3 -1.2(11)
C1 C2 C3 C4 2.4(12)
C2 C3 C4 C5 -2.1(12)
C3 C4 C5 C6 0.5(11)
C2 C1 C6 C5 -0.3(10)
C2 C1 C6 C7 174.2(6)
C4 C5 C6 C1 0.7(10)
C4 C5 C6 C7 -173.7(6)
C1 C6 C7 N2 -28.3(9)
C5 C6 C7 N2 146.1(6)
C1 C6 C7 N1 155.3(6)
C5 C6 C7 N1 -30.3(9)
N2 C8 C9 O2 71.6(7)
N3 C8 C9 O2 -176.7(5)
C30 C8 C9 O2 -54.5(8)
N2 C8 C9 N4 -112.1(5)
N3 C8 C9 N4 -0.4(5)
C30 C8 C9 N4 121.7(5)
N4 C11 C12 C13 92.3(6)
C21 C11 C12 C13 -34.1(7)
N4 C11 C12 C20 -84.7(6)
C21 C11 C12 C20 148.9(5)
C20 C12 C13 C14 -1.0(8)
C11 C12 C13 C14 -178.0(5)
C12 C13 C14 N5 0.6(10)
N5 C15 C16 C17 177.9(6)
C20 C15 C16 C17 -0.9(10)
C15 C16 C17 C18 -0.7(11)
C16 C17 C18 C19 0.7(12)
C17 C18 C19 C20 0.9(10)
C18 C19 C20 C15 -2.4(9)
C18 C19 C20 C12 -179.7(6)
N5 C15 C20 C19 -176.3(6)
C16 C15 C20 C19 2.4(9)
N5 C15 C20 C12 1.1(9)
C16 C15 C20 C12 179.8(6)
C13 C12 C20 C19 177.4(6)
C11 C12 C20 C19 -5.5(9)
C13 C12 C20 C15 0.2(8)
C11 C12 C20 C15 177.2(5)
N4 C11 C21 N6 53.7(6)
C12 C11 C21 N6 177.5(4)
N4 C11 C21 C22 175.7(5)
C12 C11 C21 C22 -60.5(6)
N6 C21 C22 C23 -15.1(7)
C11 C21 C22 C23 -139.5(5)
C21 C22 C23 C27 -49.8(8)
C21 C22 C23 C24 69.5(7)
C27 C23 C24 C25 66.6(7)
C22 C23 C24 C25 -55.2(7)
C23 C24 C25 N6 -8.6(8)
N6 C26 C27 C23 -6.7(9)
N6 C26 C27 C28 120.8(7)
C24 C23 C27 C26 -56.7(8)
C22 C23 C27 C26 61.8(8)
C24 C23 C27 C28 177.4(6)
C22 C23 C27 C28 -64.1(8)
C26 C27 C28 C29 169.1(11)
C23 C27 C28 C29 -67.7(13)
N2 C8 C30 C31 55.1(10)
N3 C8 C30 C31 -64.3(9)
C9 C8 C30 C31 -179.2(8)
N2 C8 C30 C32 -176.0(7)
N3 C8 C30 C32 64.6(9)
C9 C8 C30 C32 -50.3(9)
C42 C37 C38 C39 1.8(10)
S1 C37 C38 C39 -173.8(5)
C37 C38 C39 C40 2.7(11)
C38 C39 C40 C41 -3.9(10)
C38 C39 C40 C43 176.0(7)
C39 C40 C41 C42 0.7(11)
C43 C40 C41 C42 -179.2(8)
C40 C41 C42 C37 3.7(11)
C38 C37 C42 C41 -4.9(10)
S1 C37 C42 C41 170.8(5)
N2 C7 N1 C33 126.4(6)
C6 C7 N1 C33 -56.9(8)
N2 C7 N1 N3 -7.7(7)
C6 C7 N1 N3 169.0(5)
O7 C33 N1 C7 29.9(10)
O6 C33 N1 C7 -152.1(6)
O7 C33 N1 N3 158.3(7)
O6 C33 N1 N3 -23.7(8)
N1 C7 N2 C8 -1.8(7)
C6 C7 N2 C8 -178.4(5)
N3 C8 N2 C7 10.2(6)
C9 C8 N2 C7 120.2(5)
C30 C8 N2 C7 -114.4(6)
O1 C10 N3 N1 -50.6(7)
N4 C10 N3 N1 132.4(4)
O1 C10 N3 C8 -167.3(5)
N4 C10 N3 C8 15.7(5)
C7 N1 N3 C10 -105.7(5)
C33 N1 N3 C10 118.9(5)
C7 N1 N3 C8 13.2(5)
C33 N1 N3 C8 -122.1(5)
N2 C8 N3 C10 107.4(5)
C9 C8 N3 C10 -9.3(5)
C30 C8 N3 C10 -129.2(5)
N2 C8 N3 N1 -14.4(5)
C9 C8 N3 N1 -131.1(4)
C30 C8 N3 N1 109.0(6)
O1 C10 N4 C9 166.5(5)
N3 C10 N4 C9 -16.5(5)
O1 C10 N4 C11 -13.7(8)
N3 C10 N4 C11 163.3(4)
O2 C9 N4 C10 -173.5(5)
C8 C9 N4 C10 10.3(6)
O2 C9 N4 C11 6.7(8)
C8 C9 N4 C11 -169.6(4)
C12 C11 N4 C10 -67.5(6)
C21 C11 N4 C10 58.1(6)
C12 C11 N4 C9 112.3(5)
C21 C11 N4 C9 -122.0(5)
C13 C14 N5 C15 0.7(9)
C16 C15 N5 C14 179.7(6)
C20 C15 N5 C14 -1.5(9)
C24 C25 N6 C21 65.3(6)
C24 C25 N6 C26 -54.7(7)
C22 C21 N6 C25 -51.1(6)
C11 C21 N6 C25 73.0(6)
C22 C21 N6 C26 69.6(6)
C11 C21 N6 C26 -166.3(5)
C27 C26 N6 C25 64.9(7)
C27 C26 N6 C21 -57.4(7)
O7 C33 O6 C34 -3.4(11)
N1 C33 O6 C34 178.7(6)
C36 C34 O6 C33 152.9(13)
C35 C34 O6 C33 -86.7(14)
C38 C37 S1 O4 -139.6(6)
C42 C37 S1 O4 44.8(6)
C38 C37 S1 O3 100.1(6)
C42 C37 S1 O3 -75.4(6)
C38 C37 S1 O5 -18.0(6)
C42 C37 S1 O5 166.5(5)
